data_4317656
loop_
_publ_author_name
'Etienne Baranoff'
'Jean-Paul Collin'
'Junko Furusho'
'Yoshio Furusho'
'Anne-Chantal Laemmel'
'Jean-Pierre Sauvage'

_publ_section_title
;
 Photochemical or Thermal Chelate Exchange in the Ruthenium Coordination
 Sphere of Complexes of the Ru(phen)2L Family (L = Diimine or Dinitrile
 Ligands)
;
_journal_name_full 'Inorganic Chemistry'
_journal_page_first 1215
_journal_page_last 1222
_journal_paper_doi 10.1021/ic011014o
_journal_volume 41
_journal_year 2002
_chemical_formula_moiety 'C49 H40 F12 N6 O2 P2 Ru'
_chemical_formula_sum 'C49 H40 F12 N6 O2 P2 Ru'
_chemical_formula_weight 1135.90
_chemical_name_systematic ' ?'
_space_group_IT_number 2
_symmetry_cell_setting triclinic
_symmetry_space_group_name_Hall '-P 1'
_symmetry_space_group_name_H-M 'P -1'
_cell_angle_alpha 78.356(5)
_cell_angle_beta 73.659(5)
_cell_angle_gamma 76.790(5)
_cell_formula_units_Z 2
_cell_length_a 11.7423(2)
_cell_length_b 12.9485(4)
_cell_length_c 17.5210(5)
_cell_measurement_reflns_used 11228
_cell_measurement_temperature 173
_cell_measurement_theta_max 27.5
_cell_measurement_theta_min 1.4
_cell_volume 2461.61(14)
_computing_publication_material CIFGEN_IN_OpenMoleN_(_1997)
_computing_structure_refinement LSFM_OpenMoleN_(_1997)
_computing_structure_solution Direct_methods_(SIR,_Burla_et_al.,_1989)
_diffrn_ambient_temperature 173
_diffrn_measurement_details
;
   11228 reflections were collected using program Collect
  ("Collect" Data collection software, Nonius B.V., 1998)
  The conditions were as follow : crystal to detector distance =  36. mm.
  Scan angle =  1.8 deg 1 scans of   60 sec per frame.
  Data collection was divided into  5 set(s)
  with the following starting angles and number of frames :

  Set 1 Theta =   -6.40 Omega =    0.00 Kappa =    0.00   91 frames
  Set 2 Theta =   -2.40 Kappa = -164.00 Phi   =    0.00   23 frames
  Set 3 Theta =   -3.70 Kappa = -133.00 Phi   =    0.00   17 frames
  Set 4 Theta =   -3.70 Kappa = -172.00 Phi   =    0.00   22 frames
  Set 5 Theta =   -6.40 Kappa =  -83.00 Phi   =    0.00   25 frames
  Friedel pairs were averaged. Internal R = 0.04
;
_diffrn_measurement_device_type KappaCCD
_diffrn_measurement_method '\p scans'
_diffrn_radiation_monochromator graphite
_diffrn_radiation_type Mo-K\a
_diffrn_radiation_wavelength 0.71073
_diffrn_reflns_av_R_equivalents 0.040
_diffrn_reflns_av_sigmaI/netI 0.333
_diffrn_reflns_limit_h_max 15
_diffrn_reflns_limit_h_min 0
_diffrn_reflns_limit_k_max 16
_diffrn_reflns_limit_k_min -16
_diffrn_reflns_limit_l_max 22
_diffrn_reflns_limit_l_min -21
_diffrn_reflns_number 11228
_diffrn_reflns_theta_max 27.47
_diffrn_reflns_theta_min 2.5
_diffrn_source xray_tube
_diffrn_standards_decay_% 0
_exptl_absorpt_coefficient_mu 0.475
_exptl_absorpt_correction_type none
_exptl_crystal_colour yellow
_exptl_crystal_density_diffrn 1.53
_exptl_crystal_density_method none
_exptl_crystal_description prism
_exptl_crystal_F_000 1148
_exptl_crystal_size_max 0.20
_exptl_crystal_size_mid 0.14
_exptl_crystal_size_min 0.08
_refine_diff_density_max 1.301
_refine_diff_density_min -0.134
_refine_ls_extinction_method none
_refine_ls_goodness_of_fit_all 9.890
_refine_ls_goodness_of_fit_ref 1.554
_refine_ls_hydrogen_treatment noref
_refine_ls_matrix_type full
_refine_ls_number_constraints 0
_refine_ls_number_parameters 658
_refine_ls_number_reflns 7646
_refine_ls_number_restraints 0
_refine_ls_R_factor_all 0.088
_refine_ls_R_factor_gt 0.055
_refine_ls_shift/esd_mean 0.000
_refine_ls_shift/su_max 0.016
_refine_ls_structure_factor_coef F
_refine_ls_weighting_scheme sigma
_refine_ls_wR_factor_all 3.145
_refine_ls_wR_factor_ref 0.084
_reflns_number_gt 7646
_reflns_number_total 11228
_reflns_threshold_expression >3.0\s(I)
_cod_data_source_file ic011014o_4.cif
_cod_data_source_block st545
_cod_original_cell_volume 2461.61(11)
_cod_database_code 4317656

loop_
_symmetry_equiv_pos_as_xyz
x,y,z
-x,-y,-z

loop_
_atom_site_aniso_label
_atom_site_aniso_U_11
_atom_site_aniso_U_22
_atom_site_aniso_U_33
_atom_site_aniso_U_12
_atom_site_aniso_U_13
_atom_site_aniso_U_23
_atom_site_aniso_type_symbol
RU 0.0202(1) 0.0265(1) 0.0291(2) -0.0024(1) -0.0047(1) -0.0039(1) Ru
N1 0.026(1) 0.033(2) 0.040(2) -0.005(1) -0.004(1) -0.006(2) N
C1 0.027(2) 0.043(2) 0.051(3) -0.006(2) -0.012(2) -0.003(2) C
C2 0.026(2) 0.063(3) 0.078(3) -0.011(2) -0.010(2) -0.015(3) C
C3 0.028(2) 0.068(3) 0.073(3) -0.024(2) 0.008(2) -0.027(2) C
C4 0.036(2) 0.043(2) 0.045(3) -0.017(2) 0.007(2) -0.015(2) C
C5 0.057(2) 0.051(2) 0.056(3) -0.032(2) 0.013(2) -0.006(2) C
C6 0.082(3) 0.050(3) 0.036(3) -0.030(2) 0.004(2) 0.002(2) C
C7 0.052(2) 0.030(2) 0.040(2) -0.005(2) -0.005(2) -0.005(2) C
C8 0.069(3) 0.043(3) 0.036(2) -0.002(2) -0.019(2) 0.002(2) C
C9 0.052(2) 0.043(3) 0.049(3) 0.003(2) -0.024(2) -0.004(2) C
C10 0.036(2) 0.035(2) 0.044(2) 0.003(2) -0.018(2) -0.002(2) C
N2 0.028(1) 0.028(2) 0.037(2) -0.001(1) -0.009(1) -0.005(1) N
C11 0.036(2) 0.027(2) 0.032(2) -0.007(2) -0.001(2) -0.008(2) C
C12 0.032(2) 0.032(2) 0.034(2) -0.006(2) 0.003(2) -0.009(2) C
N3 0.026(1) 0.037(2) 0.030(2) -0.005(1) -0.005(1) -0.004(1) N
C13 0.032(2) 0.043(2) 0.035(2) -0.012(2) -0.004(2) -0.006(2) C
C14 0.038(2) 0.063(3) 0.048(3) -0.023(2) -0.010(2) -0.003(2) C
C15 0.027(2) 0.063(3) 0.047(3) -0.008(2) 0.001(2) -0.004(2) C
C16 0.028(2) 0.051(3) 0.036(2) -0.004(2) -0.004(2) 0.001(2) C
C17 0.031(2) 0.050(3) 0.045(3) 0.006(2) 0.001(2) -0.006(2) C
C18 0.044(2) 0.041(3) 0.047(3) 0.015(2) 0.002(2) -0.010(2) C
C19 0.045(2) 0.036(2) 0.036(2) 0.006(2) -0.007(2) -0.006(2) C
C20 0.058(3) 0.031(2) 0.058(3) -0.000(2) -0.012(2) -0.008(2) C
C21 0.058(2) 0.039(2) 0.057(3) -0.011(2) -0.018(2) -0.012(2) C
C22 0.035(2) 0.033(2) 0.050(2) -0.005(2) -0.014(2) -0.009(2) C
N4 0.026(1) 0.031(2) 0.033(2) 0.000(1) -0.007(1) -0.005(1) N
C23 0.030(2) 0.032(2) 0.033(2) -0.001(2) -0.004(2) -0.001(2) C
C24 0.025(2) 0.036(2) 0.032(2) 0.004(2) -0.007(2) -0.002(2) C
N5 0.023(1) 0.032(2) 0.033(2) -0.004(1) -0.008(1) -0.002(1) N
C25 0.032(2) 0.038(2) 0.030(2) -0.005(2) -0.010(2) -0.004(2) C
C26 0.041(2) 0.033(2) 0.050(2) 0.006(2) -0.020(2) -0.010(2) C
C27 0.069(3) 0.055(3) 0.112(4) 0.014(2) -0.053(2) -0.038(3) C
C28 0.106(3) 0.072(3) 0.151(4) 0.013(3) -0.079(3) -0.062(3) C
C29 0.121(4) 0.072(3) 0.136(4) 0.041(3) -0.078(3) -0.070(3) C
C30 0.060(3) 0.054(3) 0.065(3) 0.022(2) -0.024(2) -0.030(2) C
C31 0.048(2) 0.044(2) 0.033(2) 0.001(2) -0.011(2) -0.009(2) C
O1 0.027(1) 0.051(2) 0.053(2) 0.002(1) -0.007(1) -0.019(1) O
C32 0.031(2) 0.063(3) 0.050(3) 0.013(2) -0.007(2) -0.017(2) C
C33 0.026(2) 0.057(3) 0.060(3) -0.006(2) -0.003(2) -0.009(2) C
C34 0.025(2) 0.053(3) 0.058(3) -0.003(2) -0.014(2) -0.008(2) C
O2 0.028(1) 0.046(2) 0.046(2) 0.001(1) -0.012(1) -0.005(1) O
C35 0.037(2) 0.034(2) 0.040(2) -0.009(2) -0.017(2) -0.004(2) C
C36 0.048(2) 0.043(3) 0.054(3) -0.006(2) -0.025(2) -0.003(2) C
C37 0.070(3) 0.049(3) 0.048(3) -0.015(2) -0.030(2) 0.013(2) C
C38 0.061(3) 0.063(3) 0.038(3) -0.009(2) -0.019(2) 0.004(2) C
C39 0.051(2) 0.039(2) 0.038(3) -0.005(2) -0.006(2) 0.000(2) C
C40 0.038(2) 0.033(2) 0.033(2) -0.010(2) -0.010(2) -0.002(2) C
C41 0.025(2) 0.034(2) 0.032(2) -0.006(1) -0.003(2) -0.006(2) C
N6 0.028(1) 0.036(2) 0.034(2) -0.004(1) -0.002(1) -0.010(1) N
P1 0.0316(5) 0.0531(7) 0.0429(7) -0.0149(4) -0.0098(4) 0.0021(6) P
F1 0.090(2) 0.096(2) 0.115(2) 0.017(2) -0.050(2) -0.052(2) F
F2 0.056(1) 0.100(2) 0.070(2) -0.038(1) -0.031(1) 0.011(2) F
F3 0.098(2) 0.116(2) 0.083(2) -0.065(2) -0.049(1) 0.050(2) F
F4 0.034(1) 0.084(2) 0.062(2) -0.019(1) -0.014(1) -0.006(1) F
F5 0.037(1) 0.134(3) 0.099(2) 0.012(2) -0.014(1) -0.054(2) F
F6 0.072(2) 0.089(2) 0.071(2) -0.032(1) -0.030(1) 0.035(2) F
P2 0.084(1) 0.063(1) 0.155(2) 0.020(1) -0.066(1) -0.051(1) P
F7 0.146(2) 0.085(2) 0.230(3) 0.036(2) -0.132(2) -0.057(3) F
F8 0.134(2) 0.081(2) 0.247(3) 0.020(2) -0.130(2) -0.073(2) F
F9 0.232(4) 0.237(4) 0.133(4) -0.144(3) 0.011(3) -0.084(3) F
P3 0.0279(6) 0.0473(9) 0.0524(9) -0.0102(6) -0.0094(6) -0.0142(7) P
F10 0.042(1) 0.071(2) 0.156(3) -0.005(1) -0.007(2) -0.060(2) F
F11 0.082(2) 0.115(2) 0.072(2) -0.051(2) -0.026(2) 0.021(2) F
F12 0.045(1) 0.071(2) 0.081(2) -0.022(1) -0.025(1) -0.016(1) F
C42 0.085(4) 0.059(4) 0.095(4) 0.015(3) -0.030(3) -0.009(4) C
C43 0.091(4) 0.052(3) 0.085(4) 0.012(3) -0.015(3) -0.016(3) C
C44 0.081(4) 0.079(4) 0.109(5) 0.007(4) -0.009(4) -0.027(4) C
C45 0.092(5) 0.144(7) 0.108(5) 0.008(5) -0.032(4) -0.035(5) C
C46 0.111(5) 0.135(7) 0.092(5) 0.004(5) -0.046(4) -0.003(5) C
C47 0.102(5) 0.098(5) 0.059(4) 0.015(4) -0.014(4) 0.011(4) C
C48 0.105(5) 0.090(6) 0.25(1) -0.012(5) -0.058(6) -0.020(7) C
C49 0.19(1) 0.103(7) 0.24(1) -0.031(7) 0.01(1) 0.014(9) C

loop_
_atom_site_label
_atom_site_fract_x
_atom_site_fract_y
_atom_site_fract_z
_atom_site_U_iso_or_equiv
_atom_site_occupancy
_atom_site_thermal_displace_type
_atom_site_calc_flag
_atom_site_calc_attached_atom
_atom_site_type_symbol
RU 0.18980(2) 0.08613(2) 0.22922(2) 0.0249(1) 1.000 Uani ? ? Ru
N1 0.0197(3) 0.0507(3) 0.2823(2) 0.033(2) 1.000 Uani ? ? N
C1 -0.0825(3) 0.0832(4) 0.2574(3) 0.039(2) 1.000 Uani ? ? C
C2 -0.1910(4) 0.0503(4) 0.2998(3) 0.050(3) 1.000 Uani ? ? C
C3 -0.1953(4) -0.0182(4) 0.3699(3) 0.052(3) 1.000 Uani ? ? C
C4 -0.0924(4) -0.0567(3) 0.3992(3) 0.041(2) 1.000 Uani ? ? C
C5 -0.0854(4) -0.1296(4) 0.4727(3) 0.055(3) 1.000 Uani ? ? C
C6 0.0150(5) -0.1588(4) 0.4991(3) 0.053(3) 1.000 Uani ? ? C
C7 0.1275(4) -0.1188(3) 0.4539(3) 0.040(2) 1.000 Uani ? ? C
C8 0.2333(4) -0.1423(4) 0.4795(3) 0.048(3) 1.000 Uani ? ? C
C9 0.3305(4) -0.0957(4) 0.4326(3) 0.048(3) 1.000 Uani ? ? C
C10 0.3216(4) -0.0311(4) 0.3603(3) 0.038(2) 1.000 Uani ? ? C
N2 0.2210(3) -0.0078(3) 0.3335(2) 0.030(2) 1.000 Uani ? ? N
C11 0.1239(3) -0.0511(3) 0.3812(2) 0.032(2) 1.000 Uani ? ? C
C12 0.0148(3) -0.0180(3) 0.3531(3) 0.033(2) 1.000 Uani ? ? C
N3 0.3697(3) 0.0979(3) 0.1812(2) 0.031(2) 1.000 Uani ? ? N
C13 0.4290(3) 0.1705(3) 0.1878(3) 0.036(2) 1.000 Uani ? ? C
C14 0.5532(4) 0.1653(4) 0.1531(3) 0.048(2) 1.000 Uani ? ? C
C15 0.6181(4) 0.0831(4) 0.1118(3) 0.043(2) 1.000 Uani ? ? C
C16 0.5589(3) 0.0045(4) 0.1029(3) 0.037(2) 1.000 Uani ? ? C
C17 0.6150(4) -0.0823(4) 0.0560(3) 0.041(2) 1.000 Uani ? ? C
C18 0.5529(4) -0.1520(4) 0.0488(3) 0.044(3) 1.000 Uani ? ? C
C19 0.4251(4) -0.1456(4) 0.0888(3) 0.039(2) 1.000 Uani ? ? C
C20 0.3549(4) -0.2173(4) 0.0831(3) 0.047(3) 1.000 Uani ? ? C
C21 0.2352(4) -0.2021(4) 0.1220(3) 0.051(2) 1.000 Uani ? ? C
C22 0.1861(3) -0.1175(3) 0.1657(3) 0.039(2) 1.000 Uani ? ? C
N4 0.2481(3) -0.0473(3) 0.1722(2) 0.030(2) 1.000 Uani ? ? N
C23 0.3687(3) -0.0617(3) 0.1341(3) 0.032(2) 1.000 Uani ? ? C
C24 0.4338(3) 0.0158(3) 0.1401(2) 0.030(2) 1.000 Uani ? ? C
N5 0.1395(3) 0.2240(3) 0.2781(2) 0.029(2) 1.000 Uani ? ? N
C25 0.1010(3) 0.3050(3) 0.3011(2) 0.033(2) 1.000 Uani ? ? C
C26 0.0494(4) 0.4040(4) 0.3320(3) 0.041(2) 1.000 Uani ? ? C
C27 0.1128(5) 0.4536(4) 0.3645(4) 0.075(3) 1.000 Uani ? ? C
C28 0.0585(6) 0.5492(5) 0.3936(4) 0.105(4) 1.000 Uani ? ? C
C29 -0.0604(6) 0.5902(5) 0.3945(4) 0.106(4) 1.000 Uani ? ? C
C30 -0.1288(5) 0.5392(4) 0.3659(3) 0.060(3) 1.000 Uani ? ? C
C31 -0.0734(4) 0.4465(4) 0.3321(3) 0.041(2) 1.000 Uani ? ? C
O1 -0.1244(2) 0.3929(2) 0.2969(2) 0.042(2) 1.000 Uani ? ? O
C32 -0.2508(4) 0.4356(4) 0.2952(3) 0.046(3) 1.000 Uani ? ? C
C33 -0.2868(4) 0.3724(4) 0.2438(3) 0.044(3) 1.000 Uani ? ? C
C34 -0.2431(3) 0.4047(4) 0.1544(3) 0.042(2) 1.000 Uani ? ? C
O2 -0.1182(2) 0.3525(2) 0.1271(2) 0.039(2) 1.000 Uani ? ? O
C35 -0.0675(3) 0.3657(3) 0.0462(3) 0.037(2) 1.000 Uani ? ? C
C36 -0.1224(4) 0.4325(4) -0.0120(3) 0.048(2) 1.000 Uani ? ? C
C37 -0.0628(4) 0.4376(4) -0.0921(3) 0.055(3) 1.000 Uani ? ? C
C38 0.0520(4) 0.3781(4) -0.1167(3) 0.053(3) 1.000 Uani ? ? C
C39 0.1046(4) 0.3126(4) -0.0603(3) 0.042(2) 1.000 Uani ? ? C
C40 0.0479(3) 0.3059(3) 0.0216(3) 0.035(2) 1.000 Uani ? ? C
C41 0.1014(3) 0.2367(3) 0.0805(2) 0.030(2) 1.000 Uani ? ? C
N6 0.1418(3) 0.1785(3) 0.1310(2) 0.032(2) 1.000 Uani ? ? N
P1 0.43488(9) 0.2214(1) 0.40424(8) 0.0416(6) 1.000 Uani ? ? P
F1 0.3470(3) 0.3061(3) 0.4584(2) 0.100(2) 1.000 Uani ? ? F
F2 0.5511(2) 0.2476(3) 0.4212(2) 0.073(2) 1.000 Uani ? ? F
F3 0.4433(3) 0.3085(3) 0.3257(2) 0.098(2) 1.000 Uani ? ? F
F4 0.3191(2) 0.1954(2) 0.3860(2) 0.056(2) 1.000 Uani ? ? F
F5 0.5177(2) 0.1345(3) 0.3510(2) 0.079(2) 1.000 Uani ? ? F
F6 0.4229(3) 0.1335(3) 0.4817(2) 0.077(2) 1.000 Uani ? ? F
P2 0.5000 0.5000 0.0000 0.094(1) 0.500 Uani ? ? P
F7 0.5612(4) 0.3944(3) 0.0446(3) 0.142(3) 1.000 Uani ? ? F
F8 0.5646(3) 0.5666(3) 0.0339(3) 0.139(2) 1.000 Uani ? ? F
F9 0.6027(5) 0.4892(4) -0.0785(3) 0.194(4) 1.000 Uani ? ? F
P3 0.0000 0.0000 0.0000 0.0410(8) 0.500 Uani ? ? P
F10 -0.0820(2) 0.1051(2) 0.0327(2) 0.077(2) 1.000 Uani ? ? F
F11 -0.0388(3) -0.0695(3) 0.0857(2) 0.088(2) 1.000 Uani ? ? F
F12 0.1131(2) 0.0243(2) 0.0232(2) 0.064(1) 1.000 Uani ? ? F
C42 0.5960(6) -0.2692(5) 0.3043(4) 0.078(4) 1.000 Uani ? ? C
C43 0.5288(6) -0.3164(5) 0.3777(4) 0.074(4) 1.000 Uani ? ? C
C44 0.4528(6) -0.3833(5) 0.3750(5) 0.089(5) 1.000 Uani ? ? C
C45 0.4393(7) -0.4063(7) 0.3060(5) 0.113(6) 1.000 Uani ? ? C
C46 0.4983(7) -0.3619(7) 0.2419(5) 0.112(6) 1.000 Uani ? ? C
C47 0.5796(6) -0.2951(6) 0.2353(4) 0.084(5) 1.000 Uani ? ? C
C48 0.6674(7) -0.1956(7) 0.2986(7) 0.134(7) 1.000 Uani ? ? C
C49 0.370(1) -0.4284(8) 0.4625(8) 0.17(1) 1.000 Uani ? ? C
H1 -0.0809 0.1310 0.2085 0.0531 1.000 Uiso calc C1 H
H2 -0.2613 0.0756 0.2798 0.0714 1.000 Uiso calc C2 H
H3 -0.2693 -0.0402 0.3992 0.0727 1.000 Uiso calc C3 H
H4 -0.1551 -0.1577 0.5035 0.0739 1.000 Uiso calc C5 H
H5 0.0145 -0.2066 0.5481 0.0758 1.000 Uiso calc C6 H
H6 0.2391 -0.1893 0.5281 0.0656 1.000 Uiso calc C8 H
H7 0.4028 -0.1081 0.4499 0.0628 1.000 Uiso calc C9 H
H8 0.3901 -0.0020 0.3282 0.0508 1.000 Uiso calc C10 H
H9 0.3859 0.2278 0.2169 0.0477 1.000 Uiso calc C13 H
H10 0.5922 0.2192 0.1584 0.0623 1.000 Uiso calc C14 H
H11 0.7024 0.0788 0.0892 0.0631 1.000 Uiso calc C15 H
H12 0.6985 -0.0895 0.0298 0.0603 1.000 Uiso calc C17 H
H13 0.5926 -0.2072 0.0169 0.0646 1.000 Uiso calc C18 H
H14 0.3899 -0.2750 0.0529 0.0659 1.000 Uiso calc C20 H
H15 0.1859 -0.2493 0.1191 0.0642 1.000 Uiso calc C21 H
H16 0.1029 -0.1092 0.1926 0.0504 1.000 Uiso calc C22 H
H17 0.1934 0.4223 0.3669 0.0945 1.000 Uiso calc C27 H
H18 0.1033 0.5863 0.4129 0.1277 1.000 Uiso calc C28 H
H19 -0.0971 0.6554 0.4153 0.1322 1.000 Uiso calc C29 H
H20 -0.2119 0.5674 0.3695 0.0784 1.000 Uiso calc C30 H
H21 -0.2595 0.5093 0.2725 0.0665 1.000 Uiso calc C32 H
H22 -0.3009 0.4283 0.3483 0.0665 1.000 Uiso calc C32 H
H23 -0.3724 0.3824 0.2570 0.0640 1.000 Uiso calc C33 H
H24 -0.2544 0.2986 0.2567 0.0640 1.000 Uiso calc C33 H
H25 -0.2484 0.4803 0.1427 0.0588 1.000 Uiso calc C34 H
H26 -0.2919 0.3836 0.1274 0.0588 1.000 Uiso calc C34 H
H27 -0.2006 0.4742 0.0038 0.0605 1.000 Uiso calc C36 H
H28 -0.1008 0.4827 -0.1312 0.0713 1.000 Uiso calc C37 H
H29 0.0930 0.3832 -0.1720 0.0713 1.000 Uiso calc C38 H
H30 0.1822 0.2702 -0.0771 0.0587 1.000 Uiso calc C39 H
H31 0.5352 -0.3031 0.4276 0.1048 1.000 Uiso calc C43 H
H32 0.3878 -0.4535 0.3066 0.1507 1.000 Uiso calc C45 H
H33 0.4869 -0.3748 0.1933 0.1497 1.000 Uiso calc C46 H
H34 0.6236 -0.2674 0.1837 0.1258 1.000 Uiso calc C47 H
H35 0.7042 -0.1744 0.2436 0.1931 1.000 Uiso calc C48 H
H36 0.6191 -0.1346 0.3215 0.1931 1.000 Uiso calc C48 H
H37 0.7282 -0.2272 0.3267 0.1931 1.000 Uiso calc C48 H
H38 0.3216 -0.4730 0.4549 0.2522 1.000 Uiso calc C49 H
H39 0.4214 -0.4686 0.4957 0.2522 1.000 Uiso calc C49 H
H40 0.3200 -0.3696 0.4875 0.2522 1.000 Uiso calc C49 H

loop_
_atom_type_symbol
_atom_type_description
_atom_type_scat_dispersion_real
_atom_type_scat_dispersion_imag
_atom_type_scat_source
C ? 0.002 0.002 International_Tables_Vol_IV_Table_2.3.1
H ? 0.000 0.000 International_Tables_Vol_IV_Table_2.3.1
F ? 0.014 0.010 International_Tables_Vol_IV_Table_2.3.1
N ? 0.004 0.003 International_Tables_Vol_IV_Table_2.3.1
O ? 0.008 0.006 International_Tables_Vol_IV_Table_2.3.1
P ? 0.090 0.095 International_Tables_Vol_IV_Table_2.3.1
Ru ? -1.420 0.836 International_Tables_Vol_IV_Table_2.3.1

loop_
_geom_angle_atom_site_label_1
_geom_angle_atom_site_label_2
_geom_angle_atom_site_label_3
_geom_angle
_geom_angle_site_symmetry_1
_geom_angle_site_symmetry_2
_geom_angle_site_symmetry_3
_geom_angle_publ_flag
N1 RU N2 80.3(1) . . . ?
N1 RU N3 171.5(1) . . . ?
N1 RU N4 93.8(1) . . . ?
N1 RU N5 89.7(1) . . . ?
N1 RU N6 94.2(1) . . . ?
N2 RU N3 93.5(1) . . . ?
N2 RU N4 89.4(1) . . . ?
N2 RU N5 93.8(1) . . . ?
N2 RU N6 174.5(1) . . . ?
N3 RU N4 80.3(1) . . . ?
N3 RU N5 96.6(1) . . . ?
N3 RU N6 92.0(1) . . . ?
N4 RU N5 175.7(1) . . . ?
N4 RU N6 91.9(1) . . . ?
N5 RU N6 85.2(1) . . . ?
RU N1 C1 130.1(3) . . . ?
RU N1 C12 112.8(3) . . . ?
C1 N1 C12 117.1(4) . . . ?
N1 C1 C2 123.3(5) . . . ?
C1 C2 C3 119.3(5) . . . ?
C2 C3 C4 120.7(4) . . . ?
C3 C4 C5 126.0(5) . . . ?
C3 C4 C12 116.6(5) . . . ?
C5 C4 C12 117.4(5) . . . ?
C4 C5 C6 122.7(4) . . . ?
C5 C6 C7 121.6(5) . . . ?
C6 C7 C8 124.6(5) . . . ?
C6 C7 C11 116.6(5) . . . ?
C8 C7 C11 118.8(4) . . . ?
C7 C8 C9 118.4(5) . . . ?
C8 C9 C10 119.8(5) . . . ?
C9 C10 N2 123.1(4) . . . ?
RU N2 C10 129.0(3) . . . ?
RU N2 C11 114.0(3) . . . ?
C10 N2 C11 117.0(4) . . . ?
C7 C11 N2 122.8(4) . . . ?
C7 C11 C12 121.8(4) . . . ?
N2 C11 C12 115.3(4) . . . ?
N1 C12 C4 122.8(4) . . . ?
N1 C12 C11 117.3(4) . . . ?
C4 C12 C11 119.9(5) . . . ?
RU N3 C13 129.2(3) . . . ?
RU N3 C24 112.9(3) . . . ?
C13 N3 C24 117.8(4) . . . ?
N3 C13 C14 122.1(4) . . . ?
C13 C14 C15 120.4(5) . . . ?
C14 C15 C16 119.4(4) . . . ?
C15 C16 C17 125.0(4) . . . ?
C15 C16 C24 116.4(5) . . . ?
C17 C16 C24 118.5(5) . . . ?
C16 C17 C18 121.8(4) . . . ?
C17 C18 C19 121.4(5) . . . ?
C18 C19 C20 123.7(5) . . . ?
C18 C19 C23 117.9(5) . . . ?
C20 C19 C23 118.4(4) . . . ?
C19 C20 C21 118.5(5) . . . ?
C20 C21 C22 119.7(5) . . . ?
C21 C22 N4 124.1(4) . . . ?
RU N4 C22 129.6(3) . . . ?
RU N4 C23 113.3(3) . . . ?
C22 N4 C23 117.1(4) . . . ?
C19 C23 N4 122.2(4) . . . ?
C19 C23 C24 121.2(4) . . . ?
N4 C23 C24 116.5(4) . . . ?
N3 C24 C16 123.8(4) . . . ?
N3 C24 C23 117.0(4) . . . ?
C16 C24 C23 119.2(4) . . . ?
RU N5 C25 172.3(4) . . . ?
N5 C25 C26 177.7(5) . . . ?
C25 C26 C27 122.0(4) . . . ?
C25 C26 C31 116.9(4) . . . ?
C27 C26 C31 120.9(5) . . . ?
C26 C27 C28 119.7(5) . . . ?
C27 C28 C29 119.6(6) . . . ?
C28 C29 C30 122.1(6) . . . ?
C29 C30 C31 118.9(5) . . . ?
C26 C31 C30 118.6(5) . . . ?
C26 C31 O1 115.4(4) . . . ?
C30 C31 O1 126.0(5) . . . ?
C31 O1 C32 116.6(4) . . . ?
O1 C32 C33 108.4(4) . . . ?
C32 C33 C34 114.5(5) . . . ?
C33 C34 O2 109.6(4) . . . ?
C34 O2 C35 117.3(4) . . . ?
O2 C35 C36 125.3(4) . . . ?
O2 C35 C40 115.7(4) . . . ?
C36 C35 C40 119.0(5) . . . ?
C35 C36 C37 119.9(5) . . . ?
C36 C37 C38 121.2(5) . . . ?
C37 C38 C39 118.9(5) . . . ?
C38 C39 C40 121.8(5) . . . ?
C35 C40 C39 119.2(4) . . . ?
C35 C40 C41 118.6(4) . . . ?
C39 C40 C41 122.1(4) . . . ?
C40 C41 N6 177.6(4) . . . ?
RU N6 C41 171.9(3) . . . ?
F1 P1 F2 91.9(2) . . . ?
F1 P1 F3 91.7(3) . . . ?
F1 P1 F4 88.6(2) . . . ?
F1 P1 F5 177.5(2) . . . ?
F1 P1 F6 88.4(2) . . . ?
F2 P1 F3 91.7(2) . . . ?
F2 P1 F4 179.2(2) . . . ?
F2 P1 F5 90.3(2) . . . ?
F2 P1 F6 90.2(2) . . . ?
F3 P1 F4 87.6(2) . . . ?
F3 P1 F5 89.3(3) . . . ?
F3 P1 F6 178.1(2) . . . ?
F4 P1 F5 89.2(2) . . . ?
F4 P1 F6 90.4(2) . . . ?
F5 P1 F6 90.5(2) . . . ?
F7 P2 F8 90.1(2) . . . ?
F7 P2 F9 91.7(4) . . . ?
F8 P2 F9 93.7(3) . . . ?
F10 P3 F11 90.9(2) . . . ?
F10 P3 F12 90.5(2) . . . ?
F11 P3 F12 91.2(2) . . . ?
C43 C42 C47 115.7(8) . . . ?
C43 C42 C48 123(1) . . . ?
C47 C42 C48 120(1) . . . ?
C42 C43 C44 118.0(8) . . . ?
C43 C44 C45 124(1) . . . ?
C43 C44 C49 115(1) . . . ?
C45 C44 C49 120(1) . . . ?
C44 C45 C46 116(1) . . . ?
C45 C46 C47 125(1) . . . ?
C42 C47 C46 119.8(8) . . . ?

loop_
_geom_bond_atom_site_label_1
_geom_bond_atom_site_label_2
_geom_bond_distance
_geom_bond_site_symmetry_1
_geom_bond_site_symmetry_2
_geom_bond_publ_flag
RU N1 2.066(3) . . ?
RU N2 2.056(4) . . ?
RU N3 2.071(3) . . ?
RU N4 2.055(4) . . ?
RU N5 2.030(4) . . ?
RU N6 2.029(4) . . ?
N1 C1 1.340(6) . . ?
N1 C12 1.368(6) . . ?
C1 C2 1.394(7) . . ?
C2 C3 1.358(8) . . ?
C3 C4 1.395(8) . . ?
C4 C5 1.446(8) . . ?
C4 C12 1.428(6) . . ?
C5 C6 1.334(9) . . ?
C6 C7 1.483(7) . . ?
C7 C8 1.386(7) . . ?
C7 C11 1.399(7) . . ?
C8 C9 1.390(8) . . ?
C9 C10 1.385(7) . . ?
C10 N2 1.341(6) . . ?
N2 C11 1.371(5) . . ?
C11 C12 1.444(7) . . ?
N3 C13 1.330(6) . . ?
N3 C24 1.362(6) . . ?
C13 C14 1.405(6) . . ?
C14 C15 1.367(8) . . ?
C15 C16 1.411(7) . . ?
C16 C17 1.450(7) . . ?
C16 C24 1.416(6) . . ?
C17 C18 1.326(8) . . ?
C18 C19 1.458(7) . . ?
C19 C20 1.410(7) . . ?
C19 C23 1.404(7) . . ?
C20 C21 1.366(7) . . ?
C21 C22 1.386(7) . . ?
C22 N4 1.327(6) . . ?
N4 C23 1.372(5) . . ?
C23 C24 1.429(6) . . ?
N5 C25 1.148(6) . . ?
C25 C26 1.430(7) . . ?
C26 C27 1.376(8) . . ?
C26 C31 1.422(7) . . ?
C27 C28 1.382(9) . . ?
C28 C29 1.37(1) . . ?
C29 C30 1.390(9) . . ?
C30 C31 1.390(7) . . ?
C31 O1 1.338(6) . . ?
O1 C32 1.468(5) . . ?
C32 C33 1.526(8) . . ?
C33 C34 1.509(8) . . ?
C34 O2 1.455(5) . . ?
O2 C35 1.367(6) . . ?
C35 C36 1.401(7) . . ?
C35 C40 1.396(6) . . ?
C36 C37 1.375(8) . . ?
C37 C38 1.389(8) . . ?
C38 C39 1.357(7) . . ?
C39 C40 1.396(7) . . ?
C40 C41 1.414(7) . . ?
C41 N6 1.174(6) . . ?
P1 F1 1.587(4) . . ?
P1 F2 1.596(3) . . ?
P1 F3 1.588(4) . . ?
P1 F4 1.600(3) . . ?
P1 F5 1.579(4) . . ?
P1 F6 1.581(3) . . ?
P2 F7 1.559(5) . . ?
P2 F8 1.560(4) . . ?
P2 F9 1.560(7) . . ?
P3 F10 1.585(3) . . ?
P3 F11 1.590(4) . . ?
P3 F12 1.604(3) . . ?
C42 C43 1.41(1) . . ?
C42 C47 1.39(1) . . ?
C42 C48 1.38(1) . . ?
C43 C44 1.39(1) . . ?
C44 C45 1.36(1) . . ?
C44 C49 1.64(1) . . ?
C45 C46 1.25(1) . . ?
C46 C47 1.40(1) . . ?

loop_
_geom_contact_atom_site_label_1
_geom_contact_atom_site_label_2
_geom_contact_distance
_geom_contact_site_symmetry_1
_geom_contact_site_symmetry_2
_geom_contact_publ_flag
? ? ? ? ? ?
